data_2020477
loop_
_publ_author_name
'Mac\'ias, Mario A.'
'Acosta, Lina M.'
'Sanabria, Carlos M.'
'Palma, Alirio'
'Roussel, Pascal'
'Gauthier, Gilles H.'
'Suescun, Leopoldo'

_publ_section_title
;
 Crystal structures of five new substituted tetrahydro-1-benzazepines with
 potential antiparasitic activity
;
_journal_issue 5
_journal_name_full 'Acta Crystallographica Section C'
_journal_page_first 363
_journal_page_last 372
_journal_paper_doi 10.1107/S2053229616004885
_journal_volume 72
_journal_year 2016
_chemical_formula_iupac 'C15 H20 F N O'
_chemical_formula_moiety 'C15 H20 F N O'
_chemical_formula_sum 'C15 H20 F N O'
_chemical_formula_weight 249.32
_chemical_name_systematic 7-Fluoro-<i>cis</i>-2-[(<i>E</i>)-pent-1-enyl]-2,3,4,5-tetrahydro-1<i>H</i>-1-benzazepin-4-ol
_space_group_crystal_system trigonal
_space_group_IT_number 148
_space_group_name_Hall '-R 3'
_space_group_name_H-M_alt 'R -3 :H'
_symmetry_space_group_name_Hall '-R 3'
_symmetry_space_group_name_H-M 'R -3 :H'
_atom_sites_solution_hydrogens mixed
_atom_sites_solution_primary iterative
_atom_sites_solution_secondary difmap
_audit_creation_method SHELXL-2014
_cell_angle_alpha 90
_cell_angle_beta 90
_cell_angle_gamma 120
_cell_formula_units_Z 18
_cell_length_a 25.119(2)
_cell_length_b 25.119(2)
_cell_length_c 11.2812(12)
_cell_measurement_reflns_used 9421
_cell_measurement_temperature 298(2)
_cell_measurement_theta_max 22.151
_cell_measurement_theta_min 2.809
_cell_volume 6164.4(10)
_computing_cell_refinement
;
SAINT (Bruker, 2006)
;
_computing_data_collection
;
APEX2 (Bruker, 2006)
;
_computing_data_reduction
;
SAINT (Bruker, 2006)
;
_computing_molecular_graphics
;
Mercury (Macrae <i>et al.</i>,  2008)
;
_computing_publication_material
;
SHELXL2014 (Sheldrick, 2015)
;
_computing_structure_refinement
;
SHELXL2014 (Sheldrick, 2015)
;
_computing_structure_solution
;
SUPERFLIP (Palatinus & Chapuis, 2007)
;
_diffrn_ambient_temperature 298(2)
_diffrn_measured_fraction_theta_full 0.999
_diffrn_measured_fraction_theta_max 0.999
_diffrn_measurement_device_type 'Bruker Kappa APEXII'
_diffrn_measurement_method '\p and \w scans'
_diffrn_radiation_type MoK\a
_diffrn_radiation_wavelength 0.71073
_diffrn_reflns_av_R_equivalents 0.0361
_diffrn_reflns_limit_h_max 31
_diffrn_reflns_limit_h_min -31
_diffrn_reflns_limit_k_max 26
_diffrn_reflns_limit_k_min -31
_diffrn_reflns_limit_l_max 14
_diffrn_reflns_limit_l_min -14
_diffrn_reflns_number 34372
_diffrn_reflns_theta_full 25.242
_diffrn_reflns_theta_max 26.392
_diffrn_reflns_theta_min 2.601
_exptl_absorpt_coefficient_mu 0.084
_exptl_absorpt_correction_T_max 0.74
_exptl_absorpt_correction_T_min 0.68
_exptl_absorpt_correction_type multi-scan
_exptl_absorpt_process_details
;
(SADABS; Bruker, 2006)
;
_exptl_crystal_colour less
_exptl_crystal_density_diffrn 1.207
_exptl_crystal_description parallelepiped
_exptl_crystal_F_000 2412
_exptl_crystal_size_max 0.300
_exptl_crystal_size_mid 0.250
_exptl_crystal_size_min 0.200
_refine_diff_density_max 0.548
_refine_diff_density_min -0.415
_refine_ls_extinction_method none
_refine_ls_goodness_of_fit_ref 1.069
_refine_ls_hydrogen_treatment mixed
_refine_ls_matrix_type full
_refine_ls_number_parameters 212
_refine_ls_number_reflns 2814
_refine_ls_number_restraints 159
_refine_ls_restrained_S_all 1.100
_refine_ls_R_factor_all 0.0897
_refine_ls_R_factor_gt 0.0663
_refine_ls_shift/su_max 0.000
_refine_ls_shift/su_mean 0.000
_refine_ls_structure_factor_coef Fsqd
_refine_ls_weighting_details 'w=1/[\s^2^(Fo^2^)+(0.1155P)^2^+11.0098P] where P=(Fo^2^+2Fc^2^)/3'
_refine_ls_weighting_scheme calc
_refine_ls_wR_factor_gt 0.1997
_refine_ls_wR_factor_ref 0.2288
_reflns_number_gt 2024
_reflns_number_total 2814
_reflns_threshold_expression 'I > 2\s(I)'
_cod_data_source_file wq3111sup1.cif
_cod_data_source_block Compound_5a
_cod_depositor_comments 'Adding full bibliography for 2020473--2020478.cif.'
_cod_original_cell_volume 6164.2(12)
_cod_database_code 2020477
_cod_database_fobs_code 2020477
_shelx_space_group_comment
;
The symmetry employed for this shelxl refinement is uniquely defined
by the following loop, which should always be used as a source of
symmetry information in preference to the above space-group names.
They are only intended as comments.
;
_shelxl_version_number 2.014

loop_
_space_group_symop_operation_xyz
'x, y, z'
'-y, x-y, z'
'-x+y, -x, z'
'x+2/3, y+1/3, z+1/3'
'-y+2/3, x-y+1/3, z+1/3'
'-x+y+2/3, -x+1/3, z+1/3'
'x+1/3, y+2/3, z+2/3'
'-y+1/3, x-y+2/3, z+2/3'
'-x+y+1/3, -x+2/3, z+2/3'
'-x, -y, -z'
'y, -x+y, -z'
'x-y, x, -z'
'-x+2/3, -y+1/3, -z+1/3'
'y+2/3, -x+y+1/3, -z+1/3'
'x-y+2/3, x+1/3, -z+1/3'
'-x+1/3, -y+2/3, -z+2/3'
'y+1/3, -x+y+2/3, -z+2/3'
'x-y+1/3, x+2/3, -z+2/3'

loop_
_atom_site_type_symbol
_atom_site_label
_atom_site_fract_x
_atom_site_fract_y
_atom_site_fract_z
_atom_site_U_iso_or_equiv
_atom_site_adp_type
_atom_site_calc_flag
_atom_site_occupancy
_atom_site_disorder_assembly
_atom_site_disorder_group
N N1 0.44770(10) 0.47721(10) 0.65896(18) 0.0460(5) Uani d 1 . .
F F1 0.53114(10) 0.41476(10) 1.06076(18) 0.0891(7) Uani d 1 . .
C C2 0.39810(12) 0.49241(11) 0.6739(2) 0.0480(6) Uani d 1 . .
C C3 0.33455(11) 0.43494(12) 0.6811(2) 0.0494(6) Uani d 1 . .
H H3A 0.3041 0.4480 0.6832 0.059 Uiso calc 1 . .
H H3B 0.3279 0.4116 0.6087 0.059 Uiso calc 1 . .
H H1N 0.4810(14) 0.5102(14) 0.634(3) 0.062(8) Uiso d 1 . .
C C4 0.32254(10) 0.39220(11) 0.7848(2) 0.0448(6) Uani d 1 . .
H H4 0.3283 0.4148 0.8589 0.054 Uiso calc 1 . .
H H2 0.4062(13) 0.5176(13) 0.745(3) 0.054(7) Uiso d 1 . .
C C5 0.36406(11) 0.36420(11) 0.7852(2) 0.0454(6) Uani d 1 . .
H H5A 0.3460 0.3285 0.8366 0.055 Uiso calc 1 . .
H H5B 0.3653 0.3502 0.7057 0.055 Uiso calc 1 . .
C C6 0.45135(13) 0.39216(12) 0.9261(2) 0.0530(6) Uani d 1 . .
H H6 0.4260 0.3566 0.9687 0.064 Uiso calc 1 . .
C C7 0.51085(14) 0.43021(14) 0.9618(3) 0.0616(7) Uani d 1 . .
O O7 0.25956(8) 0.34478(9) 0.77523(17) 0.0593(6) Uani d 1 . .
H H7O 0.2424(9) 0.3368(13) 0.846(3) 0.089 Uiso calc 1 . .
C C8 0.54992(14) 0.48273(15) 0.9022(3) 0.0675(8) Uani d 1 . .
H H8 0.5902 0.5076 0.9276 0.081 Uiso calc 1 . .
C C9 0.52822(12) 0.49807(13) 0.8031(3) 0.0566(7) Uani d 1 . .
H H9 0.5542 0.5338 0.7616 0.068 Uiso calc 1 . .
C C10A 0.39929(15) 0.53013(13) 0.5698(3) 0.0644(11) Uani d 0.483(5) A 1
H H10A 0.4025 0.5136 0.4981 0.077 Uiso calc 0.483(5) A 1
C C11A 0.3970(8) 0.5805(5) 0.5554(10) 0.089(3) Uani d 0.483(5) A 1
H H11A 0.3990 0.6020 0.6241 0.107 Uiso calc 0.483(5) A 1
C C12A 0.3909(5) 0.6096(6) 0.4329(11) 0.118(3) Uani d 0.483(5) A 1
H H12A 0.3870 0.6455 0.4493 0.141 Uiso calc 0.483(5) A 1
H H12B 0.3542 0.5798 0.3912 0.141 Uiso calc 0.483(5) A 1
C C13A 0.4515(6) 0.6295(6) 0.3498(9) 0.115(3) Uani d 0.483(5) A 1
H H13A 0.4899 0.6515 0.3932 0.138 Uiso calc 0.483(5) A 1
H H13B 0.4497 0.5951 0.3070 0.138 Uiso calc 0.483(5) A 1
C C14A 0.4386(9) 0.6712(6) 0.2717(14) 0.148(5) Uani d 0.483(5) A 1
H H14A 0.4390 0.6607 0.1900 0.222 Uiso calc 0.483(5) A 1
H H14B 0.4697 0.7132 0.2848 0.222 Uiso calc 0.483(5) A 1
H H14C 0.3990 0.6658 0.2912 0.222 Uiso calc 0.483(5) A 1
C C10B 0.39929(15) 0.53013(13) 0.5698(3) 0.0644(11) Uani d 0.517(5) A 2
H H10B 0.3975 0.5162 0.4927 0.077 Uiso calc 0.517(5) A 2
C C11B 0.4029(7) 0.5829(4) 0.5902(8) 0.078(2) Uani d 0.517(5) A 2
H H11B 0.4047 0.5958 0.6682 0.094 Uiso calc 0.517(5) A 2
C C12B 0.4042(4) 0.6253(4) 0.4865(7) 0.096(2) Uani d 0.517(5) A 2
H H12C 0.4381 0.6667 0.4994 0.115 Uiso calc 0.517(5) A 2
H H12D 0.3664 0.6270 0.4885 0.115 Uiso calc 0.517(5) A 2
C C13B 0.4115(6) 0.6019(5) 0.3546(8) 0.112(3) Uani d 0.517(5) A 2
H H13C 0.4457 0.5943 0.3592 0.134 Uiso calc 0.517(5) A 2
H H13D 0.3749 0.5624 0.3410 0.134 Uiso calc 0.517(5) A 2
C C14B 0.4214(8) 0.6408(6) 0.2428(13) 0.150(4) Uani d 0.517(5) A 2
H H14D 0.4142 0.6159 0.1736 0.224 Uiso calc 0.517(5) A 2
H H14E 0.4629 0.6746 0.2416 0.224 Uiso calc 0.517(5) A 2
H H14F 0.3934 0.6563 0.2435 0.224 Uiso calc 0.517(5) A 2
C C5A 0.42899(11) 0.40696(11) 0.8254(2) 0.0435(6) Uani d 1 . .
C C9A 0.46799(11) 0.46087(11) 0.7641(2) 0.0438(6) Uani d 1 . .

loop_
_atom_site_aniso_label
_atom_site_aniso_U_11
_atom_site_aniso_U_22
_atom_site_aniso_U_33
_atom_site_aniso_U_12
_atom_site_aniso_U_13
_atom_site_aniso_U_23
N1 0.0457(11) 0.0416(11) 0.0437(11) 0.0167(9) 0.0038(9) 0.0029(9)
F1 0.0927(14) 0.1043(15) 0.0805(13) 0.0569(12) -0.0324(11) 0.0035(11)
C2 0.0540(14) 0.0443(13) 0.0463(14) 0.0251(11) -0.0033(11) 0.0000(10)
C3 0.0476(13) 0.0537(14) 0.0480(14) 0.0262(11) -0.0002(10) 0.0032(11)
C4 0.0407(12) 0.0495(13) 0.0398(12) 0.0192(10) 0.0006(9) -0.0003(10)
C5 0.0478(13) 0.0412(12) 0.0418(13) 0.0181(10) 0.0012(10) 0.0027(9)
C6 0.0587(15) 0.0557(15) 0.0513(15) 0.0337(13) -0.0018(12) 0.0029(12)
C7 0.0658(17) 0.0717(18) 0.0590(17) 0.0430(16) -0.0138(14) -0.0040(14)
O7 0.0418(9) 0.0710(12) 0.0495(11) 0.0166(9) 0.0016(8) 0.0092(9)
C8 0.0541(16) 0.0657(18) 0.081(2) 0.0289(14) -0.0206(15) -0.0135(16)
C9 0.0488(14) 0.0485(14) 0.0675(18) 0.0205(11) -0.0045(12) -0.0019(12)
C10A 0.069(2) 0.0536(17) 0.0644(19) 0.0259(15) -0.0082(15) 0.0126(14)
C11A 0.093(4) 0.084(4) 0.095(5) 0.047(3) -0.015(4) 0.024(3)
C12A 0.120(4) 0.103(4) 0.116(5) 0.045(3) -0.017(4) 0.013(4)
C13A 0.119(5) 0.110(4) 0.102(4) 0.046(4) -0.025(4) 0.022(4)
C14A 0.156(8) 0.126(8) 0.134(8) 0.049(7) -0.023(6) 0.024(6)
C10B 0.069(2) 0.0536(17) 0.0644(19) 0.0259(15) -0.0082(15) 0.0126(14)
C11B 0.083(4) 0.074(3) 0.078(4) 0.040(3) -0.015(4) 0.021(3)
C12B 0.113(4) 0.080(3) 0.092(4) 0.046(3) -0.035(3) 0.022(3)
C13B 0.120(5) 0.107(4) 0.087(4) 0.040(4) -0.013(4) 0.019(4)
C14B 0.175(9) 0.125(8) 0.137(6) 0.066(7) 0.002(7) 0.042(6)
C5A 0.0465(12) 0.0452(12) 0.0430(12) 0.0260(10) 0.0003(10) -0.0019(10)
C9A 0.0464(13) 0.0418(12) 0.0451(13) 0.0235(10) 0.0003(10) -0.0034(10)

loop_
_atom_type_symbol
_atom_type_description
_atom_type_scat_dispersion_real
_atom_type_scat_dispersion_imag
_atom_type_scat_source
C C 0.0033 0.0016 'International Tables Vol C Tables 4.2.6.8 and 6.1.1.4'
H H 0.0000 0.0000 'International Tables Vol C Tables 4.2.6.8 and 6.1.1.4'
N N 0.0061 0.0033 'International Tables Vol C Tables 4.2.6.8 and 6.1.1.4'
O O 0.0106 0.0060 'International Tables Vol C Tables 4.2.6.8 and 6.1.1.4'
F F 0.0171 0.0103 'International Tables Vol C Tables 4.2.6.8 and 6.1.1.4'

loop_
_geom_angle_atom_site_label_1
_geom_angle_atom_site_label_2
_geom_angle_atom_site_label_3
_geom_angle
C9A N1 C2 116.44(19)
N1 C2 C10A 108.6(2)
N1 C2 C3 112.2(2)
C10A C2 C3 108.6(2)
C4 C3 C2 117.1(2)
O7 C4 C3 106.11(19)
O7 C4 C5 110.1(2)
C3 C4 C5 113.0(2)
C5A C5 C4 114.8(2)
C7 C6 C5A 119.8(3)
F1 C7 C8 119.3(3)
F1 C7 C6 118.4(3)
C8 C7 C6 122.3(3)
C7 C8 C9 118.4(3)
C8 C9 C9A 121.1(3)
C11A C10A C2 135.5(6)
C10A C11A C12A 127.5(10)
C11A C12A C13A 110.2(10)
C14A C13A C12A 93.2(11)
C11B C12B C13B 113.5(7)
C14B C13B C12B 121.7(10)
C9A C5A C6 118.7(2)
C9A C5A C5 121.8(2)
C6 C5A C5 119.4(2)
C9 C9A C5A 119.6(2)
C9 C9A N1 119.5(2)
C5A C9A N1 120.8(2)

loop_
_geom_bond_atom_site_label_1
_geom_bond_atom_site_label_2
_geom_bond_distance
N1 C9A 1.430(3)
N1 C2 1.484(3)
F1 C7 1.361(3)
C2 C10A 1.500(4)
C2 C3 1.528(4)
C3 C4 1.512(3)
C4 O7 1.431(3)
C4 C5 1.522(3)
C5 C5A 1.506(3)
C6 C7 1.372(4)
C6 C5A 1.398(4)
C7 C8 1.365(5)
C8 C9 1.380(4)
C9 C9A 1.393(4)
C10A C11A 1.306(5)
C11A C12A 1.606(10)
C12A C13A 1.639(11)
C13A C14A 1.522(11)
C11B C12B 1.572(8)
C12B C13B 1.645(10)
C13B C14B 1.537(10)
C5A C9A 1.395(3)

loop_
_geom_hbond_atom_site_label_D
_geom_hbond_atom_site_label_H
_geom_hbond_atom_site_label_A
_geom_hbond_site_symmetry_A
_geom_hbond_distance_DH
_geom_hbond_distance_HA
_geom_hbond_distance_DA
_geom_hbond_angle_DHA
N1 H1N O7 15_556 0.88(3) 2.49(3) 3.356(3) 171(3)
O7 H7O N1 5 0.88 2.02 2.889(3) 168.8
C9 H9 O7 15_556 0.93 2.63 3.451(4) 147.3

loop_
_geom_torsion_atom_site_label_1
_geom_torsion_atom_site_label_2
_geom_torsion_atom_site_label_3
_geom_torsion_atom_site_label_4
_geom_torsion
C9A N1 C2 C10A 158.9(2)
C9A N1 C2 C3 -81.0(3)
N1 C2 C3 C4 63.2(3)
C10A C2 C3 C4 -176.7(2)
C2 C3 C4 O7 176.5(2)
C2 C3 C4 C5 -62.8(3)
O7 C4 C5 C5A -165.3(2)
C3 C4 C5 C5A 76.3(3)
C5A C6 C7 F1 179.5(2)
C5A C6 C7 C8 -0.2(4)
F1 C7 C8 C9 -179.1(3)
C6 C7 C8 C9 0.7(5)
C7 C8 C9 C9A -0.3(5)
N1 C2 C10A C11A -133.6(11)
C3 C2 C10A C11A 104.1(12)
C2 C10A C11A C12A -172.1(8)
C10A C11A C12A C13A -63.7(19)
C11A C12A C13A C14A -162.5(10)
C11B C12B C13B C14B -172.6(12)
C7 C6 C5A C9A -0.6(4)
C7 C6 C5A C5 178.6(2)
C4 C5 C5A C9A -62.1(3)
C4 C5 C5A C6 118.6(2)
C8 C9 C9A C5A -0.5(4)
C8 C9 C9A N1 -178.0(3)
C6 C5A C9A C9 1.0(4)
C5 C5A C9A C9 -178.3(2)
C6 C5A C9A N1 178.5(2)
C5 C5A C9A N1 -0.8(3)
C2 N1 C9A C9 -116.0(3)
C2 N1 C9A C5A 66.5(3)
